data_7008521
loop_
_publ_author_name
'Zobi, Fabio'
'Spingler, Bernhard'
'Alberto, Roger'

_publ_section_title
;
 Structure, reactivity and solution behaviour of
 [Re(ser)(7-MeG)(CO)(3)] and [Re(ser)(3-pic)(CO)(3)]:
 "nucleoside-mimicking" complexes based on the fac-[Re(CO)(3)](+)
 moiety.
;
_journal_issue 17
_journal_name_full 'Dalton transactions (Cambridge, England : 2003)'
_journal_page_first 2859
_journal_page_last 2865
_journal_paper_doi 10.1039/b503874j
_journal_year 2005
_chemical_formula_sum 'C12 H13 N2 O6 Re'
_chemical_formula_weight 467.44
_chemical_name_systematic
;
L-serinato 3-methylpyridine tricarbonyl rhenium(I)
;
_space_group_IT_number 4
_symmetry_cell_setting monoclinic
_symmetry_space_group_name_Hall 'P 2yb'
_symmetry_space_group_name_H-M 'P 1 21 1'
_atom_sites_solution_hydrogens geom
_atom_sites_solution_primary direct
_atom_sites_solution_secondary difmap
_audit_creation_method SHELXL-97
_cell_angle_alpha 90.00
_cell_angle_beta 92.112(7)
_cell_angle_gamma 90.00
_cell_formula_units_Z 4
_cell_length_a 6.2005(3)
_cell_length_b 26.1517(17)
_cell_length_c 8.7539(5)
_cell_measurement_reflns_used 8000
_cell_measurement_temperature 183(2)
_cell_measurement_theta_max 30.45
_cell_measurement_theta_min 3.30
_cell_volume 1418.51(14)
_computing_cell_refinement 'IPDS (Stoe, 1999)'
_computing_data_collection 'IPDS (Stoe, 1999)'
_computing_data_reduction 'X-RED (Stoe, 1999)'
_computing_molecular_graphics 'ORTEP-3 (Farrugia, 1997)'
_computing_publication_material 'SHELXL-97 (Sheldrick, 1997)'
_computing_structure_refinement 'SHELXL-97 (Sheldrick, 1997)'
_computing_structure_solution 'SHELXS-97 (Sheldrick, 1990)'
_diffrn_ambient_temperature 183(2)
_diffrn_measured_fraction_theta_full 0.879
_diffrn_measured_fraction_theta_max 0.879
_diffrn_measurement_device_type 'Stoe IPDS'
_diffrn_measurement_method '/f oscillation scan'
_diffrn_radiation_monochromator graphite
_diffrn_radiation_source 'fine-focus sealed tube'
_diffrn_radiation_type MoK\a
_diffrn_radiation_wavelength 0.71073
_diffrn_reflns_av_R_equivalents 0.0922
_diffrn_reflns_av_sigmaI/netI 0.0924
_diffrn_reflns_limit_h_max 8
_diffrn_reflns_limit_h_min -8
_diffrn_reflns_limit_k_max 36
_diffrn_reflns_limit_k_min -36
_diffrn_reflns_limit_l_max 12
_diffrn_reflns_limit_l_min -12
_diffrn_reflns_number 13689
_diffrn_reflns_theta_full 30.47
_diffrn_reflns_theta_max 30.47
_diffrn_reflns_theta_min 3.29
_diffrn_standards_decay_% 0
_diffrn_standards_interval_count 'every image'
_diffrn_standards_interval_time 11
_diffrn_standards_number 50-200
_exptl_absorpt_coefficient_mu 8.595
_exptl_absorpt_correction_T_max 0.7042
_exptl_absorpt_correction_T_min 0.3170
_exptl_absorpt_correction_type numerical
_exptl_absorpt_process_details 'Coppens et al. 1965'
_exptl_crystal_colour colorless
_exptl_crystal_density_diffrn 2.189
_exptl_crystal_density_method 'not measured'
_exptl_crystal_description needle
_exptl_crystal_F_000 888
_exptl_crystal_size_max 0.225
_exptl_crystal_size_mid 0.060
_exptl_crystal_size_min 0.058
_refine_diff_density_max 3.999
_refine_diff_density_min -4.254
_refine_diff_density_rms 0.553
_refine_ls_abs_structure_details 'Flack H D (1983), Acta Cryst. A39, 876-881'
_refine_ls_abs_structure_Flack -0.03(5)
_refine_ls_extinction_method none
_refine_ls_goodness_of_fit_ref 1.096
_refine_ls_hydrogen_treatment mixed
_refine_ls_matrix_type full
_refine_ls_number_parameters 382
_refine_ls_number_reflns 7224
_refine_ls_number_restraints 159
_refine_ls_restrained_S_all 1.084
_refine_ls_R_factor_all 0.1218
_refine_ls_R_factor_gt 0.0866
_refine_ls_shift/su_max 0.004
_refine_ls_shift/su_mean 0.001
_refine_ls_structure_factor_coef Fsqd
_refine_ls_weighting_details 'calc w=1/[\s^2^(Fo^2^)+(0.1528P)^2^+64.0402P] where P=(Fo^2^+2Fc^2^)/3'
_refine_ls_weighting_scheme calc
_refine_ls_wR_factor_gt 0.2665
_refine_ls_wR_factor_ref 0.3019
_reflns_number_gt 5342
_reflns_number_total 7224
_reflns_threshold_expression >2sigma(I)
_cod_data_source_file b503874j.txt
_cod_data_source_block c:\data\fabio\fz160104\fz160104
_cod_depositor_comments
;
The following automatic conversions were performed:
'_symmetry_cell_setting' value 'Monoclinic' changed to 'monoclinic'
according to '/home/saulius/struct/CIF-dictionaries/cif_core.dic'
dictionary named 'cif_core.dic' version 2.4.1 from 2010-06-29.

Automatic conversion script
Id: cif_fix_enum 1527 2010-12-29 10:47:43Z saulius 
;
_cod_original_sg_symbol_H-M P21
_cod_database_code 7008521

loop_
_symmetry_equiv_pos_as_xyz
'x, y, z'
'-x, y+1/2, -z'

loop_
_atom_site_label
_atom_site_type_symbol
_atom_site_fract_x
_atom_site_fract_y
_atom_site_fract_z
_atom_site_U_iso_or_equiv
_atom_site_adp_type
_atom_site_occupancy
_atom_site_symmetry_multiplicity
_atom_site_calc_flag
_atom_site_refinement_flags
_atom_site_disorder_assembly
_atom_site_disorder_group
Re1 Re -0.19618(12) 0.08508(4) -0.05599(11) 0.0318(2) Uani 1 1 d . . .
Re2 Re 0.37773(11) -0.15830(4) 0.34746(11) 0.0318(2) Uani 1 1 d . . .
N1 N -0.294(3) 0.0068(9) 0.005(3) 0.034(5) Uani 1 1 d . . .
H1B H -0.3955 0.0086 0.0790 0.041 Uiso 1 1 calc R . .
H1A H -0.3566 -0.0087 -0.0794 0.041 Uiso 1 1 calc R . .
N2 N -0.279(3) 0.1063(10) 0.168(3) 0.041(6) Uani 1 1 d . . .
N11 N 0.298(3) -0.0803(11) 0.424(3) 0.037(5) Uani 1 1 d . . .
H11B H 0.2195 -0.0637 0.3481 0.045 Uiso 1 1 calc R . .
H11A H 0.2137 -0.0823 0.5086 0.045 Uiso 1 1 calc R . .
N12 N 0.305(4) -0.1849(9) 0.584(3) 0.035(5) Uani 1 1 d . . .
O1 O 0.083(2) 0.0565(8) 0.057(3) 0.044(5) Uani 1 1 d . . .
O2 O 0.252(3) -0.0133(9) 0.171(3) 0.042(5) Uani 1 1 d . . .
O3 O 0.044(2) -0.0424(9) -0.182(3) 0.043(5) Uani 1 1 d D . .
H3 H -0.054(14) -0.035(12) -0.243(17) 0.052 Uiso 1 1 d D . .
O11 O 0.672(2) -0.1325(8) 0.457(3) 0.037(4) Uani 1 1 d . . .
O12 O 0.862(3) -0.0659(10) 0.548(3) 0.046(5) Uani 1 1 d . . .
O13 O 0.466(3) -0.0413(10) 0.741(3) 0.047(5) Uani 1 1 d . . .
O31 O -0.635(3) 0.1122(13) -0.211(3) 0.063(8) Uani 1 1 d . . .
O32 O -0.032(3) 0.1931(10) -0.119(3) 0.055(6) Uani 1 1 d . . .
O33 O -0.035(3) 0.0597(9) -0.372(2) 0.041(5) Uani 1 1 d . . .
O34 O -0.062(3) -0.1885(10) 0.205(4) 0.060(7) Uani 1 1 d . . .
O35 O 0.536(4) -0.2666(10) 0.268(4) 0.061(8) Uani 1 1 d . . .
O36 O 0.501(3) -0.1231(10) 0.025(3) 0.054(6) Uani 1 1 d . . .
C1 C 0.091(4) 0.0109(11) 0.106(3) 0.034(5) Uani 1 1 d . . .
C2 C -0.105(4) -0.0264(13) 0.066(3) 0.038(6) Uani 1 1 d . . .
H2A H -0.1479 -0.0438 0.1614 0.046 Uiso 1 1 calc R . .
C3 C -0.045(4) -0.0652(13) -0.045(4) 0.045(7) Uani 1 1 d . . .
H3A H -0.1746 -0.0857 -0.0745 0.055 Uiso 1 1 calc R . .
H3B H 0.0627 -0.0886 0.0036 0.055 Uiso 1 1 calc R . .
C4 C -0.136(4) 0.1383(14) 0.263(4) 0.047(3) Uani 1 1 d U . .
H4A H -0.0003 0.1469 0.2237 0.056 Uiso 1 1 calc R . .
C5 C -0.181(4) 0.1571(14) 0.406(4) 0.048(3) Uani 1 1 d U . .
C6 C -0.378(4) 0.1470(14) 0.462(4) 0.049(3) Uani 1 1 d U . .
H6A H -0.4184 0.1627 0.5548 0.058 Uiso 1 1 calc R . .
C7 C -0.527(4) 0.1125(14) 0.382(4) 0.049(3) Uani 1 1 d U . .
H7A H -0.6566 0.1016 0.4269 0.058 Uiso 1 1 calc R . .
C8 C -0.474(4) 0.0962(14) 0.236(4) 0.048(3) Uani 1 1 d U . .
H8A H -0.5779 0.0767 0.1795 0.057 Uiso 1 1 calc R . .
C9 C -0.014(5) 0.1918(13) 0.487(5) 0.051(8) Uani 1 1 d . . .
H9A H 0.1004 0.2001 0.4164 0.061 Uiso 1 1 calc R . .
H9B H 0.0484 0.1742 0.5766 0.061 Uiso 1 1 calc R . .
H9C H -0.0845 0.2234 0.5185 0.061 Uiso 1 1 calc R . .
C11 C 0.695(3) -0.0866(10) 0.493(3) 0.029(5) Uani 1 1 d . . .
C12 C 0.492(4) -0.0509(11) 0.463(4) 0.036(6) Uani 1 1 d . . .
H12A H 0.5231 -0.0291 0.3729 0.043 Uiso 1 1 calc R . .
C13 C 0.469(4) -0.0131(12) 0.608(4) 0.045(7) Uani 1 1 d . . .
H13A H 0.5924 0.0111 0.6133 0.053 Uiso 1 1 calc R . .
H13B H 0.3345 0.0070 0.5958 0.053 Uiso 1 1 calc R . .
C14 C 0.458(4) -0.2129(11) 0.661(4) 0.039(3) Uani 1 1 d U . .
H14A H 0.5900 -0.2202 0.6140 0.047 Uiso 1 1 calc R . .
C15 C 0.424(4) -0.2313(11) 0.807(4) 0.039(3) Uani 1 1 d U . .
C16 C 0.228(4) -0.2167(12) 0.869(4) 0.041(3) Uani 1 1 d U . .
H16A H 0.2045 -0.2261 0.9723 0.049 Uiso 1 1 calc R . .
C17 C 0.074(4) -0.1913(11) 0.797(3) 0.040(3) Uani 1 1 d DU . .
H17A H -0.0597 -0.1847 0.8420 0.049 Uiso 1 1 calc R . .
C18 C 0.117(4) -0.1735(11) 0.643(3) 0.038(3) Uani 1 1 d DU . .
H18A H 0.0125 -0.1540 0.5868 0.045 Uiso 1 1 calc R . .
C19 C 0.591(5) -0.2644(15) 0.889(4) 0.051(8) Uani 1 1 d . . .
H19A H 0.7050 -0.2426 0.9347 0.061 Uiso 1 1 calc R . .
H19B H 0.6544 -0.2879 0.8158 0.061 Uiso 1 1 calc R . .
H19C H 0.5227 -0.2839 0.9692 0.061 Uiso 1 1 calc R . .
C31 C -0.472(3) 0.1008(9) -0.140(3) 0.031(3) Uani 1 1 d U . .
C32 C -0.089(4) 0.1511(10) -0.092(3) 0.031(3) Uani 1 1 d U . .
C33 C -0.094(3) 0.0670(10) -0.253(3) 0.030(3) Uani 1 1 d U . .
C34 C 0.101(3) -0.1778(12) 0.267(3) 0.038(4) Uani 1 1 d U . .
C35 C 0.478(3) -0.2271(12) 0.301(3) 0.038(4) Uani 1 1 d U . .
C36 C 0.455(3) -0.1336(12) 0.146(3) 0.036(4) Uani 1 1 d U . .

loop_
_atom_site_aniso_label
_atom_site_aniso_U_11
_atom_site_aniso_U_22
_atom_site_aniso_U_33
_atom_site_aniso_U_23
_atom_site_aniso_U_13
_atom_site_aniso_U_12
Re1 0.0225(3) 0.0371(5) 0.0356(5) 0.0011(4) -0.0007(3) -0.0007(3)
Re2 0.0209(3) 0.0395(5) 0.0348(5) 0.0007(4) 0.0008(3) 0.0012(3)
N1 0.026(8) 0.032(11) 0.044(13) 0.010(9) 0.008(7) 0.003(7)
N2 0.023(8) 0.051(14) 0.049(14) -0.014(11) 0.013(8) -0.010(8)
N11 0.017(7) 0.059(15) 0.036(12) 0.006(10) -0.005(7) 0.010(7)
N12 0.045(10) 0.029(11) 0.031(11) -0.012(9) -0.001(8) 0.001(8)
O1 0.019(6) 0.029(9) 0.085(17) 0.012(10) 0.002(8) -0.001(6)
O2 0.029(7) 0.054(13) 0.044(12) 0.009(10) -0.008(7) -0.013(7)
O3 0.023(7) 0.049(12) 0.058(13) -0.015(10) 0.006(7) 0.003(7)
O11 0.022(6) 0.033(10) 0.054(12) -0.003(9) -0.012(7) -0.001(6)
O12 0.020(7) 0.068(15) 0.050(12) -0.009(11) 0.006(7) -0.009(7)
O13 0.033(8) 0.075(17) 0.033(11) 0.005(10) 0.006(7) 0.009(8)
O31 0.026(8) 0.11(2) 0.054(14) 0.041(14) 0.007(8) 0.010(10)
O32 0.046(10) 0.045(13) 0.076(18) 0.016(12) 0.013(10) -0.009(9)
O33 0.049(9) 0.041(11) 0.034(10) -0.010(9) 0.007(7) -0.011(8)
O34 0.024(8) 0.053(14) 0.10(2) 0.004(14) -0.013(10) -0.006(8)
O35 0.048(11) 0.045(15) 0.09(2) -0.004(14) 0.014(12) 0.012(9)
O36 0.043(10) 0.059(15) 0.060(15) -0.013(12) 0.008(9) -0.008(9)
C1 0.028(9) 0.040(14) 0.034(13) -0.003(11) 0.000(8) -0.001(8)
C2 0.025(9) 0.055(17) 0.036(14) -0.007(12) 0.006(8) -0.002(9)
C3 0.027(10) 0.057(18) 0.053(18) 0.015(14) 0.008(10) -0.001(10)
C4 0.032(5) 0.052(6) 0.056(6) 0.007(6) 0.001(5) 0.007(5)
C5 0.034(5) 0.053(6) 0.057(6) 0.008(6) 0.001(5) 0.005(5)
C6 0.036(5) 0.053(6) 0.057(6) 0.009(6) 0.003(5) 0.005(5)
C7 0.035(5) 0.053(6) 0.059(6) 0.008(6) 0.001(5) 0.005(5)
C8 0.034(5) 0.053(6) 0.057(6) 0.011(6) 0.002(5) 0.004(5)
C9 0.056(15) 0.034(15) 0.06(2) -0.015(15) -0.003(14) 0.015(12)
C11 0.018(8) 0.035(13) 0.035(13) -0.007(10) 0.002(7) 0.004(7)
C12 0.029(10) 0.034(13) 0.044(16) -0.007(12) -0.002(9) 0.000(8)
C13 0.035(11) 0.037(14) 0.06(2) 0.016(14) 0.003(11) 0.006(9)
C14 0.038(5) 0.033(5) 0.045(6) 0.008(5) 0.008(5) -0.007(5)
C15 0.038(5) 0.033(5) 0.048(6) 0.005(5) 0.010(5) -0.006(5)
C16 0.040(5) 0.036(5) 0.047(6) 0.007(5) 0.011(5) -0.009(5)
C17 0.039(5) 0.035(5) 0.048(6) 0.004(5) 0.012(5) -0.007(5)
C18 0.036(5) 0.031(6) 0.046(6) 0.007(5) 0.013(5) -0.006(5)
C19 0.052(15) 0.06(2) 0.041(17) 0.005(15) -0.009(12) 0.006(13)
C31 0.031(6) 0.022(6) 0.039(7) 0.017(6) -0.013(5) -0.001(5)
C32 0.032(6) 0.025(7) 0.036(7) 0.008(6) -0.007(6) -0.006(5)
C33 0.031(6) 0.025(7) 0.032(7) 0.008(6) -0.009(6) 0.001(5)
C34 0.013(5) 0.056(8) 0.046(8) 0.000(7) 0.004(5) -0.005(6)
C35 0.018(5) 0.053(8) 0.042(8) 0.001(7) 0.002(6) 0.001(6)
C36 0.015(5) 0.054(8) 0.040(8) 0.010(7) 0.007(6) -0.004(6)

loop_
_atom_type_symbol
_atom_type_description
_atom_type_scat_dispersion_real
_atom_type_scat_dispersion_imag
_atom_type_scat_source
C C 0.0033 0.0016 'International Tables Vol C Tables 4.2.6.8 and 6.1.1.4'
H H 0.0000 0.0000 'International Tables Vol C Tables 4.2.6.8 and 6.1.1.4'
N N 0.0061 0.0033 'International Tables Vol C Tables 4.2.6.8 and 6.1.1.4'
O O 0.0106 0.0060 'International Tables Vol C Tables 4.2.6.8 and 6.1.1.4'
Re Re -1.0185 7.2310 'International Tables Vol C Tables 4.2.6.8 and 6.1.1.4'

loop_
_geom_angle_atom_site_label_1
_geom_angle_atom_site_label_2
_geom_angle_atom_site_label_3
_geom_angle
_geom_angle_site_symmetry_1
_geom_angle_site_symmetry_3
_geom_angle_publ_flag
C31 Re1 C32 93.3(10) . . ?
C31 Re1 C33 91.6(11) . . ?
C32 Re1 C33 86.8(12) . . ?
C31 Re1 O1 169.6(9) . . ?
C32 Re1 O1 96.5(9) . . ?
C33 Re1 O1 92.4(9) . . ?
C31 Re1 N2 93.2(11) . . ?
C32 Re1 N2 90.8(11) . . ?
C33 Re1 N2 174.7(8) . . ?
O1 Re1 N2 83.2(10) . . ?
C31 Re1 N1 92.6(9) . . ?
C32 Re1 N1 173.7(9) . . ?
C33 Re1 N1 95.4(10) . . ?
O1 Re1 N1 77.5(7) . . ?
N2 Re1 N1 86.6(10) . . ?
C34 Re2 C36 90.0(11) . . ?
C34 Re2 C35 88.0(12) . . ?
C36 Re2 C35 91.4(13) . . ?
C34 Re2 O11 174.1(11) . . ?
C36 Re2 O11 93.8(9) . . ?
C35 Re2 O11 96.4(9) . . ?
C34 Re2 N11 98.7(10) . . ?
C36 Re2 N11 92.0(11) . . ?
C35 Re2 N11 172.4(9) . . ?
O11 Re2 N11 76.6(7) . . ?
C34 Re2 N12 93.0(10) . . ?
C36 Re2 N12 177.0(9) . . ?
C35 Re2 N12 89.1(10) . . ?
O11 Re2 N12 83.2(8) . . ?
N11 Re2 N12 87.2(9) . . ?
C2 N1 Re1 113.3(15) . . ?
C2 N1 H1B 108.9 . . ?
Re1 N1 H1B 108.9 . . ?
C2 N1 H1A 108.9 . . ?
Re1 N1 H1A 108.9 . . ?
H1B N1 H1A 107.7 . . ?
C8 N2 C4 112(3) . . ?
C8 N2 Re1 126(2) . . ?
C4 N2 Re1 121.2(17) . . ?
C12 N11 Re2 111.4(15) . . ?
C12 N11 H11B 109.4 . . ?
Re2 N11 H11B 109.4 . . ?
C12 N11 H11A 109.4 . . ?
Re2 N11 H11A 109.4 . . ?
H11B N11 H11A 108.0 . . ?
C18 N12 C14 122(2) . . ?
C18 N12 Re2 120.0(18) . . ?
C14 N12 Re2 117.9(18) . . ?
C1 O1 Re1 120.8(15) . . ?
C3 O3 H3 110(9) . . ?
C11 O11 Re2 120.6(14) . . ?
O1 C1 O2 129(2) . . ?
O1 C1 C2 119(2) . . ?
O2 C1 C2 112(2) . . ?
C3 C2 N1 112(2) . . ?
C3 C2 C1 112(2) . . ?
N1 C2 C1 107(2) . . ?
C3 C2 H2A 108.6 . . ?
N1 C2 H2A 108.6 . . ?
C1 C2 H2A 108.6 . . ?
C2 C3 O3 112(3) . . ?
C2 C3 H3A 109.3 . . ?
O3 C3 H3A 109.3 . . ?
C2 C3 H3B 109.3 . . ?
O3 C3 H3B 109.3 . . ?
H3A C3 H3B 107.9 . . ?
C5 C4 N2 126(3) . . ?
C5 C4 H4A 117.1 . . ?
N2 C4 H4A 117.1 . . ?
C6 C5 C4 118(3) . . ?
C6 C5 C9 123(3) . . ?
C4 C5 C9 118(3) . . ?
C5 C6 C7 121(3) . . ?
C5 C6 H6A 119.7 . . ?
C7 C6 H6A 119.7 . . ?
C8 C7 C6 117(3) . . ?
C8 C7 H7A 121.3 . . ?
C6 C7 H7A 121.3 . . ?
N2 C8 C7 125(3) . . ?
N2 C8 H8A 117.5 . . ?
C7 C8 H8A 117.5 . . ?
C5 C9 H9A 109.5 . . ?
C5 C9 H9B 109.5 . . ?
H9A C9 H9B 109.5 . . ?
C5 C9 H9C 109.5 . . ?
H9A C9 H9C 109.5 . . ?
H9B C9 H9C 109.5 . . ?
O12 C11 O11 127(2) . . ?
O12 C11 C12 117(2) . . ?
O11 C11 C12 116.0(19) . . ?
N11 C12 C11 112(2) . . ?
N11 C12 C13 114(2) . . ?
C11 C12 C13 109(2) . . ?
N11 C12 H12A 107.2 . . ?
C11 C12 H12A 107.2 . . ?
C13 C12 H12A 107.2 . . ?
O13 C13 C12 110(2) . . ?
O13 C13 H13A 109.7 . . ?
C12 C13 H13A 109.7 . . ?
O13 C13 H13B 109.7 . . ?
C12 C13 H13B 109.7 . . ?
H13A C13 H13B 108.2 . . ?
N12 C14 C15 121(2) . . ?
N12 C14 H14A 119.3 . . ?
C15 C14 H14A 119.3 . . ?
C14 C15 C16 115(3) . . ?
C14 C15 C19 121(3) . . ?
C16 C15 C19 124(3) . . ?
C17 C16 C15 125(3) . . ?
C17 C16 H16A 117.5 . . ?
C15 C16 H16A 117.5 . . ?
C16 C17 C18 117(2) . . ?
C16 C17 H17A 121.4 . . ?
C18 C17 H17A 121.4 . . ?
N12 C18 C17 119(2) . . ?
N12 C18 H18A 120.6 . . ?
C17 C18 H18A 120.6 . . ?
C15 C19 H19A 109.5 . . ?
C15 C19 H19B 109.5 . . ?
H19A C19 H19B 109.5 . . ?
C15 C19 H19C 109.5 . . ?
H19A C19 H19C 109.5 . . ?
H19B C19 H19C 109.5 . . ?
O31 C31 Re1 172(2) . . ?
O32 C32 Re1 176(2) . . ?
O33 C33 Re1 175(2) . . ?
O34 C34 Re2 174(3) . . ?
O35 C35 Re2 177(3) . . ?
O36 C36 Re2 175(3) . . ?

loop_
_geom_bond_atom_site_label_1
_geom_bond_atom_site_label_2
_geom_bond_distance
_geom_bond_site_symmetry_2
_geom_bond_publ_flag
Re1 C31 1.88(2) . ?
Re1 C32 1.88(2) . ?
Re1 C33 1.92(3) . ?
Re1 O1 2.101(18) . ?
Re1 N2 2.12(2) . ?
Re1 N1 2.21(2) . ?
Re2 C34 1.90(2) . ?
Re2 C36 1.95(3) . ?
Re2 C35 1.95(3) . ?
Re2 O11 2.135(16) . ?
Re2 N11 2.21(3) . ?
Re2 N12 2.24(3) . ?
N1 C2 1.54(3) . ?
N1 H1B 0.9200 . ?
N1 H1A 0.9200 . ?
N2 C8 1.39(3) . ?
N2 C4 1.46(4) . ?
N11 C12 1.46(3) . ?
N11 H11B 0.9200 . ?
N11 H11A 0.9200 . ?
N12 C18 1.33(3) . ?
N12 C14 1.35(4) . ?
O1 C1 1.27(4) . ?
O2 C1 1.30(3) . ?
O3 C3 1.47(4) . ?
O3 H3 0.82(2) . ?
O11 C11 1.25(3) . ?
O12 C11 1.25(3) . ?
O13 C13 1.38(4) . ?
O31 C31 1.21(3) . ?
O32 C32 1.18(3) . ?
O33 C33 1.13(3) . ?
O34 C34 1.16(3) . ?
O35 C35 1.13(4) . ?
O36 C36 1.14(4) . ?
C1 C2 1.58(4) . ?
C2 C3 1.46(5) . ?
C2 H2A 1.0000 . ?
C3 H3A 0.9900 . ?
C3 H3B 0.9900 . ?
C4 C5 1.38(5) . ?
C4 H4A 0.9500 . ?
C5 C6 1.36(4) . ?
C5 C9 1.53(5) . ?
C6 C7 1.46(5) . ?
C6 H6A 0.9500 . ?
C7 C8 1.40(5) . ?
C7 H7A 0.9500 . ?
C8 H8A 0.9500 . ?
C9 H9A 0.9800 . ?
C9 H9B 0.9800 . ?
C9 H9C 0.9800 . ?
C11 C12 1.58(3) . ?
C12 C13 1.62(5) . ?
C12 H12A 1.0000 . ?
C13 H13A 0.9900 . ?
C13 H13B 0.9900 . ?
C14 C15 1.39(4) . ?
C14 H14A 0.9500 . ?
C15 C16 1.41(4) . ?
C15 C19 1.51(4) . ?
C16 C17 1.31(4) . ?
C16 H16A 0.9500 . ?
C17 C18 1.453(18) . ?
C17 H17A 0.9500 . ?
C18 H18A 0.9500 . ?
C19 H19A 0.9800 . ?
C19 H19B 0.9800 . ?
C19 H19C 0.9800 . ?

loop_
_geom_torsion_atom_site_label_1
_geom_torsion_atom_site_label_2
_geom_torsion_atom_site_label_3
_geom_torsion_atom_site_label_4
_geom_torsion
_geom_torsion_site_symmetry_1
_geom_torsion_site_symmetry_2
_geom_torsion_site_symmetry_3
_geom_torsion_site_symmetry_4
_geom_torsion_publ_flag
C31 Re1 N1 C2 173.0(19) . . . . ?
C32 Re1 N1 C2 -29(10) . . . . ?
C33 Re1 N1 C2 81.1(19) . . . . ?
O1 Re1 N1 C2 -10.1(18) . . . . ?
N2 Re1 N1 C2 -93.9(18) . . . . ?
C31 Re1 N2 C8 40(3) . . . . ?
C32 Re1 N2 C8 134(3) . . . . ?
C33 Re1 N2 C8 -163(10) . . . . ?
O1 Re1 N2 C8 -130(3) . . . . ?
N1 Re1 N2 C8 -52(3) . . . . ?
C31 Re1 N2 C4 -134(2) . . . . ?
C32 Re1 N2 C4 -41(2) . . . . ?
C33 Re1 N2 C4 22(13) . . . . ?
O1 Re1 N2 C4 56(2) . . . . ?
N1 Re1 N2 C4 134(2) . . . . ?
C34 Re2 N11 C12 -167.6(19) . . . . ?
C36 Re2 N11 C12 -77.3(19) . . . . ?
C35 Re2 N11 C12 39(8) . . . . ?
O11 Re2 N11 C12 16.1(18) . . . . ?
N12 Re2 N11 C12 99.8(19) . . . . ?
C34 Re2 N12 C18 -45(2) . . . . ?
C36 Re2 N12 C18 128(20) . . . . ?
C35 Re2 N12 C18 -133(2) . . . . ?
O11 Re2 N12 C18 131(2) . . . . ?
N11 Re2 N12 C18 54(2) . . . . ?
C34 Re2 N12 C14 134(2) . . . . ?
C36 Re2 N12 C14 -52(21) . . . . ?
C35 Re2 N12 C14 47(2) . . . . ?
O11 Re2 N12 C14 -50(2) . . . . ?
N11 Re2 N12 C14 -127(2) . . . . ?
C31 Re1 O1 C1 20(8) . . . . ?
C32 Re1 O1 C1 -180(2) . . . . ?
C33 Re1 O1 C1 -93(2) . . . . ?
N2 Re1 O1 C1 90(2) . . . . ?
N1 Re1 O1 C1 2(2) . . . . ?
C34 Re2 O11 C11 -50(12) . . . . ?
C36 Re2 O11 C11 80(2) . . . . ?
C35 Re2 O11 C11 172(2) . . . . ?
N11 Re2 O11 C11 -11(2) . . . . ?
N12 Re2 O11 C11 -100(2) . . . . ?
Re1 O1 C1 O2 176(2) . . . . ?
Re1 O1 C1 C2 6(4) . . . . ?
Re1 N1 C2 C3 -108(2) . . . . ?
Re1 N1 C2 C1 15(3) . . . . ?
O1 C1 C2 C3 109(3) . . . . ?
O2 C1 C2 C3 -63(3) . . . . ?
O1 C1 C2 N1 -14(3) . . . . ?
O2 C1 C2 N1 174(2) . . . . ?
N1 C2 C3 O3 67(3) . . . . ?
C1 C2 C3 O3 -54(3) . . . . ?
C8 N2 C4 C5 0(5) . . . . ?
Re1 N2 C4 C5 175(3) . . . . ?
N2 C4 C5 C6 -3(5) . . . . ?
N2 C4 C5 C9 -178(3) . . . . ?
C4 C5 C6 C7 7(5) . . . . ?
C9 C5 C6 C7 -178(3) . . . . ?
C5 C6 C7 C8 -9(5) . . . . ?
C4 N2 C8 C7 -2(5) . . . . ?
Re1 N2 C8 C7 -177(3) . . . . ?
C6 C7 C8 N2 7(5) . . . . ?
Re2 O11 C11 O12 -175(2) . . . . ?
Re2 O11 C11 C12 4(3) . . . . ?
Re2 N11 C12 C11 -19(3) . . . . ?
Re2 N11 C12 C13 -143.3(19) . . . . ?
O12 C11 C12 N11 -170(2) . . . . ?
O11 C11 C12 N11 11(3) . . . . ?
O12 C11 C12 C13 -43(3) . . . . ?
O11 C11 C12 C13 138(2) . . . . ?
N11 C12 C13 O13 72(3) . . . . ?
C11 C12 C13 O13 -53(3) . . . . ?
C18 N12 C14 C15 0(4) . . . . ?
Re2 N12 C14 C15 -179(2) . . . . ?
N12 C14 C15 C16 -3(4) . . . . ?
N12 C14 C15 C19 177(3) . . . . ?
C14 C15 C16 C17 5(5) . . . . ?
C19 C15 C16 C17 -175(3) . . . . ?
C15 C16 C17 C18 -5(5) . . . . ?
C14 N12 C18 C17 0(4) . . . . ?
Re2 N12 C18 C17 179.9(19) . . . . ?
C16 C17 C18 N12 2(4) . . . . ?
C32 Re1 C31 O31 60(18) . . . . ?
C33 Re1 C31 O31 -27(18) . . . . ?
O1 Re1 C31 O31 -140(15) . . . . ?
N2 Re1 C31 O31 151(17) . . . . ?
N1 Re1 C31 O31 -123(17) . . . . ?
C31 Re1 C32 O32 -6(41) . . . . ?
C33 Re1 C32 O32 86(41) . . . . ?
O1 Re1 C32 O32 178(100) . . . . ?
N2 Re1 C32 O32 -99(41) . . . . ?
N1 Re1 C32 O32 -164(35) . . . . ?
C31 Re1 C33 O33 64(25) . . . . ?
C32 Re1 C33 O33 -29(25) . . . . ?
O1 Re1 C33 O33 -125(25) . . . . ?
N2 Re1 C33 O33 -92(26) . . . . ?
N1 Re1 C33 O33 157(25) . . . . ?
C36 Re2 C34 O34 4(29) . . . . ?
C35 Re2 C34 O34 -88(29) . . . . ?
O11 Re2 C34 O34 134(24) . . . . ?
N11 Re2 C34 O34 96(29) . . . . ?
N12 Re2 C34 O34 -177(100) . . . . ?
C34 Re2 C35 O35 71(47) . . . . ?
C36 Re2 C35 O35 -19(47) . . . . ?
O11 Re2 C35 O35 -113(47) . . . . ?
N11 Re2 C35 O35 -136(44) . . . . ?
N12 Re2 C35 O35 164(47) . . . . ?
C34 Re2 C36 O36 -72(21) . . . . ?
C35 Re2 C36 O36 16(21) . . . . ?
O11 Re2 C36 O36 113(21) . . . . ?
N11 Re2 C36 O36 -171(21) . . . . ?
N12 Re2 C36 O36 115(27) . . . . ?
